data_1511839
loop_
_publ_author_name
'Chen, Zhou'
'Li, Jun-Fang'
'Tao, Wen-Jie'
'Sun, Xiu-Li'
'Yang, Xiao-Hong'
'Tang, Yong'

_publ_section_title
;
 Copolymerization of Ethylene with Functionalized Olefins by [ONX]
 Titanium Complexes
;
_journal_issue 7
_journal_name_full Macromolecules
_journal_page_first 2870
_journal_paper_doi 10.1021/ma400283p
_journal_volume 46
_journal_year 2013
_chemical_formula_sum 'C26.5 H30 Cl3 N O S Ti'
_chemical_formula_weight 564.83
_chemical_name_systematic
; 
 ? 
;
_space_group_IT_number 14
_symmetry_cell_setting monoclinic
_symmetry_space_group_name_Hall '-P 2yn'
_symmetry_space_group_name_H-M 'P 1 21/n 1'
_atom_sites_solution_hydrogens geom
_atom_sites_solution_primary direct
_atom_sites_solution_secondary difmap
_audit_creation_method SHELXL-97
_cell_angle_alpha 90.00
_cell_angle_beta 103.2760(10)
_cell_angle_gamma 90.00
_cell_formula_units_Z 4
_cell_length_a 9.4097(8)
_cell_length_b 16.5333(14)
_cell_length_c 17.4411(14)
_cell_measurement_reflns_used 9926
_cell_measurement_temperature 132(2)
_cell_measurement_theta_max 33.79
_cell_measurement_theta_min 2.40
_cell_volume 2640.9(4)
_computing_cell_refinement 'Bruker SAINT'
_computing_data_collection 'Bruker APEX2'
_computing_data_reduction 'Bruker SAINT'
_computing_molecular_graphics 'Bruker SHELXTL'
_computing_publication_material 'Bruker SHELXTL'
_computing_structure_refinement 'SHELXL-97 (Sheldrick, 2008)'
_computing_structure_solution 'SHELXS-97 (Sheldrick, 2008)'
_diffrn_ambient_temperature 132(2)
_diffrn_measured_fraction_theta_full 0.999
_diffrn_measured_fraction_theta_max 0.999
_diffrn_measurement_device_type 'Bruker APEX-II CCD'
_diffrn_measurement_method '\f and \w scans'
_diffrn_radiation_monochromator graphite
_diffrn_radiation_source 'fine-focus sealed tube'
_diffrn_radiation_type MoK\a
_diffrn_radiation_wavelength 0.71073
_diffrn_reflns_av_R_equivalents 0.0175
_diffrn_reflns_av_sigmaI/netI 0.0175
_diffrn_reflns_limit_h_max 12
_diffrn_reflns_limit_h_min -9
_diffrn_reflns_limit_k_max 21
_diffrn_reflns_limit_k_min -20
_diffrn_reflns_limit_l_max 19
_diffrn_reflns_limit_l_min -22
_diffrn_reflns_number 19814
_diffrn_reflns_theta_full 27.00
_diffrn_reflns_theta_max 27.00
_diffrn_reflns_theta_min 2.27
_exptl_absorpt_coefficient_mu 0.727
_exptl_absorpt_correction_T_max 0.8278
_exptl_absorpt_correction_T_min 0.7849
_exptl_absorpt_correction_type multi-scan
_exptl_absorpt_process_details sadabs
_exptl_crystal_colour red
_exptl_crystal_density_diffrn 1.421
_exptl_crystal_density_method 'not measured'
_exptl_crystal_description block
_exptl_crystal_F_000 1172
_exptl_crystal_size_max 0.35
_exptl_crystal_size_mid 0.30
_exptl_crystal_size_min 0.27
_refine_diff_density_max 0.931
_refine_diff_density_min -0.291
_refine_diff_density_rms 0.054
_refine_ls_extinction_method none
_refine_ls_goodness_of_fit_ref 1.015
_refine_ls_hydrogen_treatment constr
_refine_ls_matrix_type full
_refine_ls_number_parameters 307
_refine_ls_number_reflns 5754
_refine_ls_number_restraints 1
_refine_ls_restrained_S_all 1.030
_refine_ls_R_factor_all 0.0335
_refine_ls_R_factor_gt 0.0278
_refine_ls_shift/su_max 0.006
_refine_ls_shift/su_mean 0.000
_refine_ls_structure_factor_coef Fsqd
_refine_ls_weighting_details 'calc w=1/[\s^2^(Fo^2^)+(0.0361P)^2^+2.0491P] where P=(Fo^2^+2Fc^2^)/3'
_refine_ls_weighting_scheme calc
_refine_ls_wR_factor_gt 0.0717
_refine_ls_wR_factor_ref 0.0771
_reflns_number_gt 5067
_reflns_number_total 5754
_reflns_threshold_expression >2sigma(I)
_cod_data_source_file ma400283p_si_002.cif
_cod_data_source_block mo_dm11624_0m
_cod_depositor_comments
;
The following automatic conversions were performed:

'_symmetry_cell_setting' value 'Monoclinic' changed to 'monoclinic'
according to /home/saulius/struct/CIF-dictionaries/cif_core.dic
dictionary named 'cif_core.dic' version 2.4.2 from 2011-04-26.

Automatic conversion script
Id: cif_fix_values 1891 2012-01-12 08:04:46Z andrius 
;
_cod_original_sg_symbol_H-M P2(1)/n
_cod_original_formula_sum 'C26.50 H30 Cl3 N O S Ti'
_cod_database_code 1511839

loop_
_symmetry_equiv_pos_as_xyz
'x, y, z'
'-x+1/2, y+1/2, -z+1/2'
'-x, -y, -z'
'x-1/2, -y-1/2, z-1/2'

loop_
_atom_site_label
_atom_site_type_symbol
_atom_site_fract_x
_atom_site_fract_y
_atom_site_fract_z
_atom_site_U_iso_or_equiv
_atom_site_adp_type
_atom_site_occupancy
_atom_site_symmetry_multiplicity
_atom_site_calc_flag
_atom_site_refinement_flags
Ti1 Ti 0.04921(3) 0.260368(17) 0.824904(16) 0.01828(8) Uani 1 1 d .
S1 S 0.11396(4) 0.11680(2) 0.77968(2) 0.02037(9) Uani 1 1 d .
Cl1 Cl -0.18523(4) 0.21535(2) 0.80934(2) 0.02480(10) Uani 1 1 d .
Cl2 Cl 0.28947(5) 0.27923(3) 0.81502(2) 0.02614(10) Uani 1 1 d .
Cl3 Cl 0.11668(5) 0.22687(3) 0.95484(2) 0.02933(10) Uani 1 1 d .
N1 N 0.00361(15) 0.27674(8) 0.69916(8) 0.0192(3) Uani 1 1 d .
O1 O 0.00867(13) 0.36890(7) 0.82679(6) 0.0219(2) Uani 1 1 d .
C1 C 0.01929(17) 0.43234(9) 0.78186(9) 0.0190(3) Uani 1 1 d .
C2 C 0.03783(18) 0.42147(10) 0.70737(9) 0.0218(3) Uani 1 1 d .
H2 H 0.0597 0.4679 0.6801 0.026 Uiso 1 1 calc R
C3 C 0.02694(17) 0.34535(10) 0.66682(9) 0.0196(3) Uani 1 1 d .
C4 C -0.03391(19) 0.20375(10) 0.65020(9) 0.0232(3) Uani 1 1 d .
H4A H -0.0423 0.2177 0.5941 0.028 Uiso 1 1 calc R
H4B H -0.1294 0.1825 0.6558 0.028 Uiso 1 1 calc R
C5 C 0.0821(2) 0.13956(10) 0.67501(10) 0.0253(3) Uani 1 1 d .
H5A H 0.1744 0.1584 0.6629 0.030 Uiso 1 1 calc R
H5B H 0.0515 0.0896 0.6444 0.030 Uiso 1 1 calc R
C6 C -0.02384(18) 0.03982(10) 0.78439(10) 0.0214(3) Uani 1 1 d .
H6 H -0.1227 0.0604 0.7576 0.026 Uiso 1 1 calc R
C7 C 0.0079(2) -0.03810(11) 0.74472(12) 0.0297(4) Uani 1 1 d .
H7A H 0.1077 -0.0571 0.7693 0.036 Uiso 1 1 calc R
H7B H 0.0025 -0.0279 0.6882 0.036 Uiso 1 1 calc R
C8 C -0.1035(2) -0.10318(11) 0.75325(13) 0.0352(4) Uani 1 1 d .
H8A H -0.2021 -0.0860 0.7243 0.042 Uiso 1 1 calc R
H8B H -0.0794 -0.1543 0.7295 0.042 Uiso 1 1 calc R
C9 C -0.1048(2) -0.11797(11) 0.83931(13) 0.0373(5) Uani 1 1 d .
H9A H -0.1834 -0.1568 0.8423 0.045 Uiso 1 1 calc R
H9B H -0.0106 -0.1423 0.8667 0.045 Uiso 1 1 calc R
C10 C -0.1290(2) -0.03989(12) 0.88055(12) 0.0343(4) Uani 1 1 d .
H10A H -0.1206 -0.0509 0.9372 0.041 Uiso 1 1 calc R
H10B H -0.2289 -0.0197 0.8580 0.041 Uiso 1 1 calc R
C11 C -0.0183(2) 0.02527(11) 0.87174(10) 0.0276(4) Uani 1 1 d .
H11A H 0.0812 0.0078 0.8990 0.033 Uiso 1 1 calc R
H11B H -0.0408 0.0762 0.8964 0.033 Uiso 1 1 calc R
C12 C 0.00198(17) 0.51181(9) 0.81726(9) 0.0192(3) Uani 1 1 d .
C13 C -0.0557(2) 0.51589(10) 0.88429(10) 0.0260(4) Uani 1 1 d .
H13 H -0.0812 0.4676 0.9074 0.031 Uiso 1 1 calc R
C14 C -0.0756(2) 0.59037(11) 0.91712(11) 0.0300(4) Uani 1 1 d .
H14 H -0.1153 0.5928 0.9625 0.036 Uiso 1 1 calc R
C15 C -0.0381(2) 0.66121(10) 0.88411(10) 0.0271(4) Uani 1 1 d .
H15 H -0.0506 0.7120 0.9072 0.033 Uiso 1 1 calc R
C16 C 0.0176(2) 0.65756(10) 0.81724(10) 0.0253(3) Uani 1 1 d .
H16 H 0.0420 0.7061 0.7940 0.030 Uiso 1 1 calc R
C17 C 0.03796(18) 0.58362(10) 0.78414(9) 0.0217(3) Uani 1 1 d .
H17 H 0.0767 0.5817 0.7385 0.026 Uiso 1 1 calc R
C18 C 0.04670(18) 0.35070(10) 0.58418(9) 0.0202(3) Uani 1 1 d .
C19 C 0.1771(2) 0.32366(15) 0.56932(11) 0.0396(5) Uani 1 1 d .
H19 H 0.2484 0.2992 0.6102 0.047 Uiso 1 1 calc R
C20 C 0.2037(2) 0.33221(17) 0.49454(12) 0.0472(6) Uani 1 1 d .
H20 H 0.2938 0.3145 0.4846 0.057 Uiso 1 1 calc R
C21 C 0.0993(2) 0.36642(13) 0.43482(10) 0.0332(4) Uani 1 1 d .
H21 H 0.1173 0.3719 0.3837 0.040 Uiso 1 1 calc R
C22 C -0.0307(2) 0.39255(12) 0.44923(10) 0.0320(4) Uani 1 1 d .
H22 H -0.1032 0.4152 0.4078 0.038 Uiso 1 1 calc R
C23 C -0.0564(2) 0.38586(11) 0.52436(10) 0.0273(4) Uani 1 1 d .
H23 H -0.1451 0.4055 0.5345 0.033 Uiso 1 1 calc R
C1S C 0.6532(4) 0.4854(3) 0.01366(16) 0.0816(12) Uani 1 1 d .
H1S H 0.7554 0.4763 0.0231 0.098 Uiso 1 1 calc R
C2S C 0.5969(3) 0.5560(2) 0.03248(14) 0.0691(10) Uani 1 1 d .
H2S H 0.6637 0.5971 0.0557 0.083 Uiso 1 1 calc R
C3S C 0.4479(4) 0.5731(3) 0.02030(15) 0.0825(11) Uani 1 1 d D
C4S C 0.3905(7) 0.6387(4) 0.0380(3) 0.0621(15) Uani 0.50 1 d PD
H4SA H 0.2839 0.6342 0.0230 0.093 Uiso 0.50 1 calc PR
H4SB H 0.4221 0.6840 0.0097 0.093 Uiso 0.50 1 calc PR
H4SC H 0.4217 0.6481 0.0949 0.093 Uiso 0.50 1 calc PR

loop_
_atom_site_aniso_label
_atom_site_aniso_U_11
_atom_site_aniso_U_22
_atom_site_aniso_U_33
_atom_site_aniso_U_23
_atom_site_aniso_U_13
_atom_site_aniso_U_12
Ti1 0.02557(16) 0.01625(14) 0.01522(14) -0.00129(10) 0.00925(11) -0.00147(11)
S1 0.0234(2) 0.01903(19) 0.02075(19) -0.00311(14) 0.00933(15) -0.00207(14)
Cl1 0.0249(2) 0.0233(2) 0.0299(2) 0.00266(15) 0.01382(16) 0.00017(15)
Cl2 0.0248(2) 0.0288(2) 0.0255(2) -0.00337(15) 0.00729(16) -0.00679(16)
Cl3 0.0437(3) 0.0291(2) 0.01668(19) 0.00074(15) 0.01014(17) 0.00381(18)
N1 0.0223(7) 0.0201(7) 0.0164(6) -0.0030(5) 0.0069(5) -0.0034(5)
O1 0.0338(6) 0.0169(5) 0.0178(5) -0.0006(4) 0.0116(5) -0.0013(5)
C1 0.0199(8) 0.0183(7) 0.0197(7) 0.0004(6) 0.0065(6) -0.0022(6)
C2 0.0286(8) 0.0188(8) 0.0198(7) 0.0005(6) 0.0096(6) -0.0024(6)
C3 0.0191(7) 0.0247(8) 0.0164(7) -0.0010(6) 0.0068(6) -0.0021(6)
C4 0.0305(9) 0.0229(8) 0.0173(7) -0.0048(6) 0.0077(6) -0.0055(7)
C5 0.0360(9) 0.0236(8) 0.0198(8) -0.0044(6) 0.0134(7) -0.0023(7)
C6 0.0215(8) 0.0179(7) 0.0261(8) -0.0019(6) 0.0082(6) -0.0026(6)
C7 0.0324(9) 0.0210(8) 0.0381(10) -0.0084(7) 0.0128(8) -0.0026(7)
C8 0.0327(10) 0.0199(9) 0.0531(12) -0.0060(8) 0.0098(9) -0.0038(7)
C9 0.0322(10) 0.0212(9) 0.0591(13) 0.0072(8) 0.0118(9) -0.0038(7)
C10 0.0377(10) 0.0282(9) 0.0402(11) 0.0055(8) 0.0157(8) -0.0054(8)
C11 0.0328(9) 0.0234(8) 0.0282(9) 0.0019(7) 0.0104(7) -0.0034(7)
C12 0.0212(8) 0.0187(7) 0.0177(7) -0.0009(6) 0.0044(6) -0.0004(6)
C13 0.0386(10) 0.0201(8) 0.0230(8) 0.0007(6) 0.0145(7) -0.0017(7)
C14 0.0456(11) 0.0245(9) 0.0252(9) -0.0016(7) 0.0192(8) 0.0018(8)
C15 0.0365(10) 0.0196(8) 0.0266(8) -0.0036(6) 0.0101(7) 0.0018(7)
C16 0.0314(9) 0.0177(8) 0.0280(9) 0.0022(6) 0.0089(7) -0.0025(6)
C17 0.0246(8) 0.0231(8) 0.0194(7) -0.0001(6) 0.0088(6) -0.0021(6)
C18 0.0247(8) 0.0216(8) 0.0161(7) -0.0019(6) 0.0084(6) -0.0046(6)
C19 0.0305(10) 0.0661(14) 0.0247(9) 0.0118(9) 0.0114(8) 0.0147(10)
C20 0.0366(11) 0.0805(17) 0.0316(10) 0.0119(11) 0.0220(9) 0.0197(11)
C21 0.0402(10) 0.0452(11) 0.0184(8) 0.0005(8) 0.0153(7) 0.0013(9)
C22 0.0347(10) 0.0434(11) 0.0178(8) 0.0035(7) 0.0058(7) 0.0036(8)
C23 0.0270(9) 0.0365(10) 0.0205(8) 0.0009(7) 0.0096(7) 0.0044(7)
C1S 0.0684(19) 0.148(4) 0.0306(13) 0.0052(17) 0.0146(13) -0.037(2)
C2S 0.0522(16) 0.127(3) 0.0269(11) 0.0062(15) 0.0073(11) -0.0413(18)
C3S 0.083(2) 0.143(4) 0.0243(12) 0.0202(16) 0.0192(13) -0.014(2)
C4S 0.074(4) 0.074(4) 0.042(3) 0.021(3) 0.021(3) 0.029(3)

loop_
_atom_type_symbol
_atom_type_description
_atom_type_scat_dispersion_real
_atom_type_scat_dispersion_imag
_atom_type_scat_source
C C 0.0033 0.0016 'International Tables Vol C Tables 4.2.6.8 and 6.1.1.4'
H H 0.0000 0.0000 'International Tables Vol C Tables 4.2.6.8 and 6.1.1.4'
N N 0.0061 0.0033 'International Tables Vol C Tables 4.2.6.8 and 6.1.1.4'
O O 0.0106 0.0060 'International Tables Vol C Tables 4.2.6.8 and 6.1.1.4'
S S 0.1246 0.1234 'International Tables Vol C Tables 4.2.6.8 and 6.1.1.4'
Cl Cl 0.1484 0.1585 'International Tables Vol C Tables 4.2.6.8 and 6.1.1.4'
Ti Ti 0.2776 0.4457 'International Tables Vol C Tables 4.2.6.8 and 6.1.1.4'

loop_
_geom_angle_atom_site_label_1
_geom_angle_atom_site_label_2
_geom_angle_atom_site_label_3
_geom_angle
_geom_angle_site_symmetry_1
_geom_angle_site_symmetry_3
O1 Ti1 N1 84.36(5) . .
O1 Ti1 Cl3 103.38(4) . .
N1 Ti1 Cl3 171.58(4) . .
O1 Ti1 Cl1 96.98(4) . .
N1 Ti1 Cl1 87.64(4) . .
Cl3 Ti1 Cl1 94.582(19) . .
O1 Ti1 Cl2 94.57(4) . .
N1 Ti1 Cl2 82.96(4) . .
Cl3 Ti1 Cl2 93.024(19) . .
Cl1 Ti1 Cl2 164.31(2) . .
O1 Ti1 S1 162.82(4) . .
N1 Ti1 S1 79.20(4) . .
Cl3 Ti1 S1 92.773(17) . .
Cl1 Ti1 S1 87.363(17) . .
Cl2 Ti1 S1 78.571(16) . .
C5 S1 C6 103.50(8) . .
C5 S1 Ti1 96.82(6) . .
C6 S1 Ti1 113.60(5) . .
C3 N1 C4 120.13(13) . .
C3 N1 Ti1 122.31(11) . .
C4 N1 Ti1 116.91(10) . .
C1 O1 Ti1 135.88(10) . .
O1 C1 C2 120.17(14) . .
O1 C1 C12 115.21(13) . .
C2 C1 C12 124.54(14) . .
C1 C2 C3 125.12(15) . .
C1 C2 H2 117.4 . .
C3 C2 H2 117.4 . .
N1 C3 C2 123.23(14) . .
N1 C3 C18 122.46(14) . .
C2 C3 C18 114.31(14) . .
N1 C4 C5 110.34(14) . .
N1 C4 H4A 109.6 . .
C5 C4 H4A 109.6 . .
N1 C4 H4B 109.6 . .
C5 C4 H4B 109.6 . .
H4A C4 H4B 108.1 . .
C4 C5 S1 111.94(11) . .
C4 C5 H5A 109.2 . .
S1 C5 H5A 109.2 . .
C4 C5 H5B 109.2 . .
S1 C5 H5B 109.2 . .
H5A C5 H5B 107.9 . .
C7 C6 C11 110.70(14) . .
C7 C6 S1 110.63(12) . .
C11 C6 S1 106.91(11) . .
C7 C6 H6 109.5 . .
C11 C6 H6 109.5 . .
S1 C6 H6 109.5 . .
C6 C7 C8 109.85(15) . .
C6 C7 H7A 109.7 . .
C8 C7 H7A 109.7 . .
C6 C7 H7B 109.7 . .
C8 C7 H7B 109.7 . .
H7A C7 H7B 108.2 . .
C9 C8 C7 111.62(16) . .
C9 C8 H8A 109.3 . .
C7 C8 H8A 109.3 . .
C9 C8 H8B 109.3 . .
C7 C8 H8B 109.3 . .
H8A C8 H8B 108.0 . .
C10 C9 C8 111.46(16) . .
C10 C9 H9A 109.3 . .
C8 C9 H9A 109.3 . .
C10 C9 H9B 109.3 . .
C8 C9 H9B 109.3 . .
H9A C9 H9B 108.0 . .
C9 C10 C11 111.77(16) . .
C9 C10 H10A 109.3 . .
C11 C10 H10A 109.3 . .
C9 C10 H10B 109.3 . .
C11 C10 H10B 109.3 . .
H10A C10 H10B 107.9 . .
C10 C11 C6 109.99(15) . .
C10 C11 H11A 109.7 . .
C6 C11 H11A 109.7 . .
C10 C11 H11B 109.7 . .
C6 C11 H11B 109.7 . .
H11A C11 H11B 108.2 . .
C17 C12 C13 118.84(15) . .
C17 C12 C1 121.55(14) . .
C13 C12 C1 119.58(14) . .
C14 C13 C12 120.17(15) . .
C14 C13 H13 119.9 . .
C12 C13 H13 119.9 . .
C15 C14 C13 120.43(16) . .
C15 C14 H14 119.8 . .
C13 C14 H14 119.8 . .
C16 C15 C14 119.64(16) . .
C16 C15 H15 120.2 . .
C14 C15 H15 120.2 . .
C17 C16 C15 120.33(15) . .
C17 C16 H16 119.8 . .
C15 C16 H16 119.8 . .
C16 C17 C12 120.59(15) . .
C16 C17 H17 119.7 . .
C12 C17 H17 119.7 . .
C23 C18 C19 119.59(15) . .
C23 C18 C3 122.12(15) . .
C19 C18 C3 118.17(15) . .
C18 C19 C20 120.06(18) . .
C18 C19 H19 120.0 . .
C20 C19 H19 120.0 . .
C21 C20 C19 119.99(18) . .
C21 C20 H20 120.0 . .
C19 C20 H20 120.0 . .
C22 C21 C20 120.05(16) . .
C22 C21 H21 120.0 . .
C20 C21 H21 120.0 . .
C21 C22 C23 120.14(17) . .
C21 C22 H22 119.9 . .
C23 C22 H22 119.9 . .
C18 C23 C22 120.14(16) . .
C18 C23 H23 119.9 . .
C22 C23 H23 119.9 . .
C2S C1S C3S 115.8(3) . 3_665
C2S C1S H1S 122.1 . .
C3S C1S H1S 122.1 3_665 .
C1S C2S C3S 124.8(3) . .
C1S C2S H2S 117.6 . .
C3S C2S H2S 117.6 . .
C4S C3S C1S 114.0(5) . 3_665
C4S C3S C2S 126.7(5) . .
C1S C3S C2S 119.3(4) 3_665 .
C3S C4S H4SA 109.5 . .
C3S C4S H4SB 109.5 . .
H4SA C4S H4SB 109.5 . .
C3S C4S H4SC 109.5 . .
H4SA C4S H4SC 109.5 . .
H4SB C4S H4SC 109.5 . .

loop_
_geom_bond_atom_site_label_1
_geom_bond_atom_site_label_2
_geom_bond_distance
_geom_bond_site_symmetry_2
Ti1 O1 1.8363(12) .
Ti1 N1 2.1528(13) .
Ti1 Cl3 2.2771(5) .
Ti1 Cl1 2.2845(5) .
Ti1 Cl2 2.3274(5) .
Ti1 S1 2.6170(5) .
S1 C5 1.8201(17) .
S1 C6 1.8322(16) .
N1 C3 1.308(2) .
N1 C4 1.474(2) .
O1 C1 1.3267(19) .
C1 C2 1.362(2) .
C1 C12 1.477(2) .
C2 C3 1.436(2) .
C2 H2 0.9500 .
C3 C18 1.498(2) .
C4 C5 1.513(2) .
C4 H4A 0.9900 .
C4 H4B 0.9900 .
C5 H5A 0.9900 .
C5 H5B 0.9900 .
C6 C7 1.524(2) .
C6 C11 1.531(2) .
C6 H6 1.0000 .
C7 C8 1.533(3) .
C7 H7A 0.9900 .
C7 H7B 0.9900 .
C8 C9 1.524(3) .
C8 H8A 0.9900 .
C8 H8B 0.9900 .
C9 C10 1.520(3) .
C9 H9A 0.9900 .
C9 H9B 0.9900 .
C10 C11 1.531(2) .
C10 H10A 0.9900 .
C10 H10B 0.9900 .
C11 H11A 0.9900 .
C11 H11B 0.9900 .
C12 C17 1.396(2) .
C12 C13 1.399(2) .
C13 C14 1.389(2) .
C13 H13 0.9500 .
C14 C15 1.386(2) .
C14 H14 0.9500 .
C15 C16 1.386(2) .
C15 H15 0.9500 .
C16 C17 1.384(2) .
C16 H16 0.9500 .
C17 H17 0.9500 .
C18 C23 1.379(2) .
C18 C19 1.385(2) .
C19 C20 1.391(3) .
C19 H19 0.9500 .
C20 C21 1.378(3) .
C20 H20 0.9500 .
C21 C22 1.374(3) .
C21 H21 0.9500 .
C22 C23 1.390(2) .
C22 H22 0.9500 .
C23 H23 0.9500 .
C1S C2S 1.354(5) .
C1S C3S 1.389(5) 3_665
C1S H1S 0.9500 .
C2S C3S 1.398(5) .
C2S H2S 0.9500 .
C3S C4S 1.281(6) .
C3S C1S 1.389(5) 3_665
C4S H4SA 0.9800 .
C4S H4SB 0.9800 .
C4S H4SC 0.9800 .
